data_4322856
loop_
_publ_author_name
'Piotr Sobota'
'J\'ozef Utko'
'Lucjan B. Jerzykiewicz'

_publ_section_title
;
 Polynuclear Aggregation of Manganese Dichloride. Syntheses, Properties,
 and Structures of Polymeric [MnCl2(THF)1.6]\\infty, Dimeric
 [(THF)4Mg(\m-Cl)2MnCl2], and Ionic
 [Mg(H2O)2(THF)4][Mg(H2O)4(THF)2][MnCl4]2.2THF Compounds
;
_journal_name_full 'Inorganic Chemistry'
_journal_page_first 3428
_journal_page_last 3431
_journal_paper_doi 10.1021/ic971513i
_journal_volume 37
_journal_year 1998
_chemical_formula_sum 'C16 H32 Cl4 Mg Mn O4'
_chemical_formula_weight 509.47
_space_group_IT_number 14
_symmetry_cell_setting monoclinic
_symmetry_space_group_name_Hall '-P 2ybc'
_symmetry_space_group_name_H-M 'P 1 21/c 1'
_atom_sites_solution_hydrogens geom
_atom_sites_solution_primary direct
_atom_sites_solution_secondary difmap
_audit_creation_method SHELXL
_cell_angle_alpha 90.00
_cell_angle_beta 92.46(2)
_cell_angle_gamma 90.00
_cell_formula_units_Z 4
_cell_length_a 15.025(3)
_cell_length_b 9.715(2)
_cell_length_c 16.647(3)
_cell_measurement_reflns_used 25
_cell_measurement_temperature 299(2)
_cell_measurement_theta_max 15
_cell_measurement_theta_min 8
_cell_volume 2427.7(8)
_computing_cell_refinement 'Kuma KM4 software 1996'
_computing_data_collection 'Kuma KM4 software 1996'
_computing_data_reduction 'Kuma KM4 software 1996'
_computing_molecular_graphics 'ORTEP, 1964'
_computing_structure_refinement 'SHELXL-93 (Sheldrick, 1994)'
_computing_structure_solution 'SHELXS-86 (Sheldrick, 1990)'
_diffrn_ambient_temperature 299(2)
_diffrn_measurement_device 'Kuma KM4 automatic diffractometer'
_diffrn_measurement_method 'profile data from omega/2theta scans'
_diffrn_radiation_monochromator graphite
_diffrn_radiation_source 'fine-focus sealed tube'
_diffrn_radiation_type MoK\a
_diffrn_radiation_wavelength 0.71073
_diffrn_reflns_av_R_equivalents 0.0457
_diffrn_reflns_av_sigmaI/netI 0.0348
_diffrn_reflns_limit_h_max 14
_diffrn_reflns_limit_h_min 0
_diffrn_reflns_limit_k_max 10
_diffrn_reflns_limit_k_min 0
_diffrn_reflns_limit_l_max 18
_diffrn_reflns_limit_l_min -18
_diffrn_reflns_number 2281
_diffrn_reflns_theta_max 23
_diffrn_reflns_theta_min 2
_exptl_absorpt_coefficient_mu 1.027
_exptl_absorpt_correction_type none
_exptl_crystal_colour colorless
_exptl_crystal_density_diffrn 1.394
_exptl_crystal_density_meas 1.400
_exptl_crystal_density_method flotation
_exptl_crystal_description block
_exptl_crystal_F_000 1060
_exptl_crystal_size_max 0.4
_exptl_crystal_size_mid 0.3
_exptl_crystal_size_min 0.3
_refine_diff_density_max 0.479
_refine_diff_density_min -0.283
_refine_diff_density_rms 0.070
_refine_ls_extinction_method none
_refine_ls_goodness_of_fit_all 1.102
_refine_ls_goodness_of_fit_obs 1.147
_refine_ls_hydrogen_treatment 'see experimental'
_refine_ls_matrix_type full
_refine_ls_number_parameters 235
_refine_ls_number_reflns 1914
_refine_ls_number_restraints 0
_refine_ls_restrained_S_all 1.102
_refine_ls_restrained_S_obs 1.147
_refine_ls_R_factor_all 0.0817
_refine_ls_R_factor_obs 0.0551
_refine_ls_shift/esd_max -0.054
_refine_ls_shift/esd_mean 0.007
_refine_ls_structure_factor_coef Fsqd
_refine_ls_weighting_details 'w=1/[\s^2^(Fo^2^)+(0.1012P)^2^+5.3806P] where P=(Fo^2^+2Fc^2^)/3'
_refine_ls_weighting_scheme calc
_refine_ls_wR_factor_all 0.1717
_refine_ls_wR_factor_obs 0.1557
_reflns_number_observed 1495
_reflns_number_total 1914
_reflns_observed_criterion >2sigma(I)
_cod_data_source_file ic971513i_2.cif
_cod_data_source_block compound_2_ic971513L
_cod_depositor_comments
;
The following automatic conversions were performed:

'_refine_ls_weighting_scheme' value 'calc
w=1/[\s^2^(Fo^2^)+(0.1012P)^2^+5.3806P] where P=(Fo^2^+2Fc^2^)/3' was
changed to 'calc'. New tag '_refine_ls_weighting_details' was
created. The value of the new tag was set to
'w=1/[\s^2^(Fo^2^)+(0.1012P)^2^+5.3806P] where P=(Fo^2^+2Fc^2^)/3'.

Automatic conversion script
Id: cif_fix_values 3143 2015-03-26 13:38:13Z robertas 
;
_cod_database_code 4322856

loop_
_symmetry_equiv_pos_as_xyz
'x, y, z'
'-x, y+1/2, -z+1/2'
'-x, -y, -z'
'x, -y-1/2, z-1/2'

loop_
_atom_site_aniso_label
_atom_site_aniso_U_11
_atom_site_aniso_U_22
_atom_site_aniso_U_33
_atom_site_aniso_U_23
_atom_site_aniso_U_13
_atom_site_aniso_U_12
Mn 0.0655(10) 0.1039(13) 0.0606(9) -0.0176(9) -0.0008(7) 0.0089(9)
Mg 0.049(2) 0.053(2) 0.058(2) -0.0033(15) 0.0008(13) 0.0046(14)
Cl(1) 0.064(2) 0.090(2) 0.0660(14) -0.0022(14) -0.0029(11) 0.0249(13)
Cl(2) 0.0565(14) 0.088(2) 0.0698(15) -0.0094(13) 0.0037(11) 0.0149(13)
Cl(3) 0.116(3) 0.151(3) 0.091(2) 0.026(2) 0.026(2) 0.030(2)
Cl(4) 0.120(3) 0.181(4) 0.163(3) -0.099(3) 0.014(2) -0.040(3)
O(1) 0.054(4) 0.054(4) 0.083(4) -0.003(3) 0.004(3) 0.003(3)
O(2) 0.066(4) 0.066(4) 0.066(4) 0.003(3) -0.013(3) -0.002(3)
O(3) 0.072(4) 0.068(4) 0.066(4) -0.004(3) 0.018(3) 0.010(4)
O(4) 0.067(4) 0.053(4) 0.083(4) 0.005(3) 0.014(3) 0.001(3)
C(11) 0.068(8) 0.099(10) 0.147(11) 0.010(8) 0.004(7) -0.006(7)
C(12) 0.104(12) 0.095(11) 0.334(26) -0.047(14) 0.032(14) -0.038(10)
C(13) 0.127(13) 0.076(10) 0.333(26) -0.069(13) 0.088(15) -0.027(10)
C(14) 0.080(9) 0.075(9) 0.246(17) -0.014(10) 0.019(10) 0.003(8)
C(21) 0.105(9) 0.119(11) 0.131(11) -0.010(9) -0.022(9) -0.017(9)
C(22) 0.140(13) 0.167(16) 0.104(10) -0.016(11) -0.054(9) 0.031(12)
C(23) 0.146(13) 0.118(13) 0.147(13) 0.040(11) -0.068(10) 0.002(10)
C(24) 0.120(10) 0.105(10) 0.124(10) 0.025(8) -0.046(9) 0.012(8)
C(31) 0.101(9) 0.128(11) 0.111(10) 0.005(8) 0.028(8) 0.053(9)
C(32) 0.119(11) 0.131(13) 0.137(12) -0.035(11) 0.029(10) 0.034(9)
C(33) 0.182(15) 0.150(14) 0.102(10) -0.024(10) 0.067(11) 0.019(12)
C(34) 0.156(12) 0.133(12) 0.079(8) 0.004(8) 0.033(8) 0.023(10)
C(41) 0.094(10) 0.118(13) 0.256(19) -0.038(13) 0.069(12) -0.029(9)
C(42) 0.146(15) 0.079(11) 0.354(28) 0.009(14) 0.124(17) -0.015(11)
C(43) 0.151(15) 0.080(11) 0.422(33) 0.055(16) 0.137(19) 0.011(11)
C(44) 0.118(11) 0.075(9) 0.264(20) 0.009(11) 0.065(12) -0.007(9)

loop_
_atom_site_label
_atom_site_type_symbol
_atom_site_fract_x
_atom_site_fract_y
_atom_site_fract_z
_atom_site_U_iso_or_equiv
_atom_site_thermal_displace_type
_atom_site_occupancy
_atom_site_calc_flag
_atom_site_refinement_flags
_atom_site_disorder_group
Mn Mn 0.25544(1) 0.0713(2) 0.15034(8) 0.0768(6) Uani 1 d . .
Mg Mg 0.2442(2) -0.0061(3) -0.0540(2) 0.0535(8) Uani 1 d . .
Cl(1) Cl 0.3458(2) -0.0673(3) 0.06527(14) 0.0734(8) Uani 1 d . .
Cl(2) Cl 0.14885(15) 0.1251(3) 0.04243(14) 0.0714(7) Uani 1 d . .
Cl(3) Cl 0.1866(2) -0.0467(4) 0.2502(2) 0.1187(13) Uani 1 d . .
Cl(4) Cl 0.3331(3) 0.2668(5) 0.1879(3) 0.154(2) Uani 1 d . .
O(1) O 0.3203(4) 0.1729(6) -0.0716(4) 0.064(2) Uani 1 d . .
O(2) O 0.1519(4) 0.0414(6) -0.1456(3) 0.067(2) Uani 1 d . .
O(3) O 0.3247(4) -0.1119(6) -0.1320(3) 0.068(2) Uani 1 d . .
O(4) O 0.1707(4) -0.1857(6) -0.0312(4) 0.068(2) Uani 1 d . .
C(11) C 0.4138(7) 0.1694(13) -0.0891(8) 0.105(4) Uani 1 d . .
C(12) C 0.4460(10) 0.3090(16) -0.0730(13) 0.177(8) Uani 1 d . .
C(13) C 0.3820(10) 0.3875(14) -0.0436(13) 0.177(9) Uani 1 d . .
C(14) C 0.2992(8) 0.3146(13) -0.0573(11) 0.133(5) Uani 1 d . .
C(21) C 0.0804(9) -0.0483(14) -0.1815(8) 0.119(4) Uani 1 d . .
C(22) C 0.0630(10) 0.0202(19) -0.2637(8) 0.138(6) Uani 1 d . .
C(23) C 0.0676(10) 0.1608(17) -0.2456(9) 0.139(6) Uani 1 d . .
C(24) C 0.1329(9) 0.1762(14) -0.1784(8) 0.118(5) Uani 1 d . .
C(31) C 0.3954(8) -0.1997(14) -0.1163(7) 0.113(4) Uani 1 d . .
C(32) C 0.4194(10) -0.2682(16) -0.1927(9) 0.128(5) Uani 1 d . .
C(33) C 0.3943(11) -0.1637(18) -0.2525(8) 0.143(6) Uani 1 d . .
C(34) C 0.3062(9) -0.1048(15) -0.2190(7) 0.122(5) Uani 1 d . .
C(41) C 0.0923(9) -0.1987(16) 0.0155(12) 0.154(7) Uani 1 d . .
C(42) C 0.0628(11) -0.3347(16) 0.0123(14) 0.190(9) Uani 1 d . .
C(43) C 0.1345(11) -0.4153(15) -0.0072(15) 0.214(11) Uani 1 d . .
C(44) C 0.2065(9) -0.3207(14) -0.0329(11) 0.151(6) Uani 1 d . .
H(11A) H 0.4215 0.1446 -0.1448 0.125 Uiso 1 calc R .
H(11B) H 0.4456 0.1035 -0.0548 0.125 Uiso 1 calc R .
H(12A) H 0.4964 0.3057 -0.0346 0.212 Uiso 1 calc R .
H(12B) H 0.4660 0.3495 -0.1223 0.212 Uiso 1 calc R .
H(13A) H 0.3797 0.4759 -0.0708 0.212 Uiso 1 calc R .
H(13B) H 0.3935 0.4032 0.0134 0.212 Uiso 1 calc R .
H(14A) H 0.2629 0.3225 -0.0107 0.160 Uiso 1 calc R .
H(14B) H 0.2662 0.3528 -0.1035 0.160 Uiso 1 calc R .
H(21A) H 0.0276 -0.0469 -0.1499 0.143 Uiso 1 calc R .
H(21B) H 0.1006 -0.1425 -0.1870 0.143 Uiso 1 calc R .
H(22A) H 0.1081 -0.0055 -0.3009 0.166 Uiso 1 calc R .
H(22B) H 0.0048 -0.0044 -0.2867 0.166 Uiso 1 calc R .
H(23A) H 0.0098 0.1944 -0.2307 0.167 Uiso 1 calc R .
H(23B) H 0.0861 0.2126 -0.2918 0.167 Uiso 1 calc R .
H(24A) H 0.1870 0.2178 -0.1969 0.141 Uiso 1 calc R .
H(24B) H 0.1092 0.2352 -0.1374 0.141 Uiso 1 calc R .
H(31A) H 0.3793 -0.2685 -0.0773 0.135 Uiso 1 calc R .
H(31B) H 0.4461 -0.1483 -0.0941 0.135 Uiso 1 calc R .
H(32A) H 0.4826 -0.2886 -0.1928 0.154 Uiso 1 calc R .
H(32B) H 0.3858 -0.3525 -0.2017 0.154 Uiso 1 calc R .
H(33A) H 0.3838 -0.2041 -0.3053 0.171 Uiso 1 calc R .
H(33B) H 0.4396 -0.0930 -0.2553 0.171 Uiso 1 calc R .
H(34A) H 0.2957 -0.0107 -0.2366 0.146 Uiso 1 calc R .
H(34B) H 0.2551 -0.1609 -0.2352 0.146 Uiso 1 calc R .
H(41A) H 0.1063 -0.1727 0.0709 0.185 Uiso 1 calc R .
H(41B) H 0.0458 -0.1381 -0.0059 0.185 Uiso 1 calc R .
H(42A) H 0.0411 -0.3624 0.0639 0.228 Uiso 1 calc R .
H(42B) H 0.0148 -0.3446 -0.0281 0.228 Uiso 1 calc R .
H(43A) H 0.1174 -0.4781 -0.0505 0.257 Uiso 1 calc R .
H(43B) H 0.1553 -0.4690 0.0390 0.257 Uiso 1 calc R .
H(44A) H 0.2584 -0.3278 0.0035 0.181 Uiso 1 calc R .
H(44B) H 0.2238 -0.3437 -0.0867 0.181 Uiso 1 calc R .

loop_
_atom_type_symbol
_atom_type_description
_atom_type_scat_dispersion_real
_atom_type_scat_dispersion_imag
_atom_type_scat_source
C C 0.0033 0.0016 'International Tables Vol C Tables 4.2.6.8 and 6.1.1.4'
H H 0.0000 0.0000 'International Tables Vol C Tables 4.2.6.8 and 6.1.1.4'
O O 0.0106 0.0060 'International Tables Vol C Tables 4.2.6.8 and 6.1.1.4'
Mg Mg 0.0486 0.0363 'International Tables Vol C Tables 4.2.6.8 and 6.1.1.4'
Cl Cl 0.1484 0.1585 'International Tables Vol C Tables 4.2.6.8 and 6.1.1.4'
Mn Mn 0.3368 0.7283 'International Tables Vol C Tables 4.2.6.8 and 6.1.1.4'

loop_
_geom_angle_atom_site_label_1
_geom_angle_atom_site_label_2
_geom_angle_atom_site_label_3
_geom_angle
_geom_angle_site_symmetry_1
_geom_angle_site_symmetry_3
_geom_angle_publ_flag
Cl(4) Mn Cl(3) 116.9(2) . . ?
Cl(4) Mn Cl(2) 109.7(2) . . ?
Cl(3) Mn Cl(2) 110.0(2) . . ?
Cl(4) Mn Cl(1) 109.2(2) . . ?
Cl(3) Mn Cl(1) 115.3(2) . . ?
Cl(2) Mn Cl(1) 93.21(9) . . ?
O(2) Mg O(3) 92.2(3) . . ?
O(2) Mg O(1) 93.7(3) . . ?
O(3) Mg O(1) 89.3(2) . . ?
O(2) Mg O(4) 88.7(3) . . ?
O(3) Mg O(4) 91.5(3) . . ?
O(1) Mg O(4) 177.5(3) . . ?
O(2) Mg Cl(1) 175.2(2) . . ?
O(3) Mg Cl(1) 91.5(2) . . ?
O(1) Mg Cl(1) 89.5(2) . . ?
O(4) Mg Cl(1) 88.1(2) . . ?
O(2) Mg Cl(2) 88.6(2) . . ?
O(3) Mg Cl(2) 178.9(2) . . ?
O(1) Mg Cl(2) 89.9(2) . . ?
O(4) Mg Cl(2) 89.3(2) . . ?
Cl(1) Mg Cl(2) 87.7(2) . . ?
Mn Cl(1) Mg 89.6(1) . . ?
Mn Cl(2) Mg 89.3(1) . . ?
C(14) O(1) C(11) 106.2(8) . . ?
C(14) O(1) Mg 130.0(6) . . ?
C(11) O(1) Mg 123.1(6) . . ?
C(24) O(2) C(21) 104.6(8) . . ?
C(24) O(2) Mg 126.6(6) . . ?
C(21) O(2) Mg 127.9(7) . . ?
C(31) O(3) C(34) 109.2(8) . . ?
C(31) O(3) Mg 130.5(6) . . ?
C(34) O(3) Mg 120.2(6) . . ?
C(44) O(4) C(41) 104.4(9) . . ?
C(44) O(4) Mg 124.0(7) . . ?
C(41) O(4) Mg 128.0(7) . . ?
O(1) C(11) C(12) 105.0(10) . . ?
C(13) C(12) C(11) 111.0(12) . . ?
C(12) C(13) C(14) 107.0(12) . . ?
O(1) C(14) C(13) 107.6(10) . . ?
O(2) C(21) C(22) 101.3(11) . . ?
C(23) C(22) C(21) 103.1(12) . . ?
C(22) C(23) C(24) 106.8(12) . . ?
O(2) C(24) C(23) 108.2(11) . . ?
O(3) C(31) C(32) 109.0(10) . . ?
C(33) C(32) C(31) 101.9(11) . . ?
C(32) C(33) C(34) 102.1(11) . . ?
O(3) C(34) C(33) 101.9(11) . . ?
C(42) C(41) O(4) 109.1(12) . . ?
C(43) C(42) C(41) 107.3(13) . . ?
C(42) C(43) C(44) 107.4(12) . . ?
O(4) C(44) C(43) 106.5(11) . . ?

loop_
_geom_bond_atom_site_label_1
_geom_bond_atom_site_label_2
_geom_bond_distance
_geom_bond_site_symmetry_2
_geom_bond_publ_flag
Mn Cl(4) 2.301(4) . ?
Mn Cl(3) 2.302(4) . ?
Mn Cl(2) 2.412(3) . ?
Mn Cl(1) 2.414(3) . ?
Mg O(2) 2.069(6) . ?
Mg O(3) 2.084(6) . ?
Mg O(1) 2.108(6) . ?
Mg O(4) 2.109(7) . ?
Mg Cl(1) 2.522(3) . ?
Mg Cl(2) 2.539(3) . ?
O(1) C(14) 1.435(13) . ?
O(1) C(11) 1.447(11) . ?
O(2) C(24) 1.443(13) . ?
O(2) C(21) 1.489(13) . ?
O(3) C(31) 1.379(12) . ?
O(3) C(34) 1.464(12) . ?
O(4) C(44) 1.418(14) . ?
O(4) C(41) 1.444(14) . ?
C(11) C(12) 1.46(2) . ?
C(12) C(13) 1.34(2) . ?
C(13) C(14) 1.44(2) . ?
C(21) C(22) 1.53(2) . ?
C(22) C(23) 1.40(2) . ?
C(23) C(24) 1.46(2) . ?
C(31) C(32) 1.49(2) . ?
C(32) C(33) 1.46(2) . ?
C(33) C(34) 1.57(2) . ?
C(41) C(42) 1.39(2) . ?
C(42) C(43) 1.38(2) . ?
C(43) C(44) 1.50(2) . ?
